data_8000430
loop_
_publ_author_name
'Zong, Zhaohui'
'Li, Peizhou'
'Hao, Aiyou'
'Xing, Pengyao'

_publ_section_title
;
 Self-Assembly of <i>N</i>-Terminal Aryl Amino Acids into Adaptive Single-
 and Double-Strand Helices.
;
_journal_issue 10
_journal_name_full 'The journal of physical chemistry letters'
_journal_page_first 4147
_journal_page_last 4155
_journal_paper_doi 10.1021/acs.jpclett.0c00997
_journal_volume 11
_journal_year 2020
_chemical_absolute_configuration syn
_chemical_formula_moiety 'C30 H28 Fe N2 O6, C H2 Cl2'
_chemical_formula_sum 'C31 H30 Cl2 Fe N2 O6'
_chemical_formula_weight 653.32
_space_group_crystal_system orthorhombic
_space_group_IT_number 19
_space_group_name_Hall 'P 2ac 2ab'
_space_group_name_H-M_alt 'P 21 21 21'
_atom_sites_solution_hydrogens geom
_atom_sites_solution_primary dual
_audit_creation_date 2019-12-12
_audit_creation_method
;
Olex2 1.2
(compiled 2018.05.29 svn.r3508 for OlexSys, GUI svn.r5506)
;
_cell_angle_alpha 90
_cell_angle_beta 90
_cell_angle_gamma 90
_cell_formula_units_Z 4
_cell_length_a 11.0166(2)
_cell_length_b 12.3581(3)
_cell_length_c 22.5772(6)
_cell_measurement_reflns_used 8199
_cell_measurement_temperature 173.00(10)
_cell_measurement_theta_max 74.9460
_cell_measurement_theta_min 4.4380
_cell_volume 3073.76(12)
_computing_cell_refinement 'CrysAlisPro 1.171.40.25a (Rigaku OD, 2018)'
_computing_data_collection 'CrysAlisPro 1.171.40.25a (Rigaku OD, 2018)'
_computing_data_reduction 'CrysAlisPro 1.171.40.25a (Rigaku OD, 2018)'
_computing_molecular_graphics 'Olex2 (Dolomanov et al., 2009)'
_computing_publication_material 'Olex2 (Dolomanov et al., 2009)'
_computing_structure_refinement 'ShelXL (Sheldrick, 2015)'
_computing_structure_solution 'XT (Sheldrick, 2015)'
_diffrn_ambient_environment N~2~
_diffrn_ambient_temperature 173.00(10)
_diffrn_detector 'CCD plate'
_diffrn_detector_area_resol_mean 10.0000
_diffrn_detector_type HyPix
_diffrn_measured_fraction_theta_full 0.982
_diffrn_measured_fraction_theta_max 0.996
_diffrn_measurement_details
;
List of Runs (angles in degrees, time in seconds):

  # Type    Start    End  Width  t~exp~   \w     \q     \k     \f   Frames
--------------------------------------------------------------------------
  1  \w    -83.00 -42.00   1.00    0.40    --  -48.45-169.00 -40.00   41
  2  \w    -86.00 -53.00   1.00    0.40    --  -48.45 115.00-167.00   33
  3  \w    -40.00  -3.00   1.00    0.40    --  -48.45 115.00-167.00   37
  4  \w     66.00  91.00   1.00    0.40    --   48.45-115.00 103.00   25
  5  \w    -40.00 -13.00   1.00    3.30    --  -86.25 115.00-167.00   27
  6  \w   -142.00-117.00   1.00    3.30    --  -86.25-115.00 103.00   25
  7  \w    -84.00 -33.00   1.00    3.30    --  -86.25 169.00 -23.00   51
  8  \w     74.00 149.00   1.00    3.30    --  106.49-169.00 -40.00   75
  9  \w     46.00 112.00   1.00    3.30    --  106.49-115.00 103.00   66
 10  \w   -120.00 -70.00   1.00    0.40    --  -48.45-125.00-150.00   50
 11  \w   -117.00 -35.00   1.00    0.40    --  -48.45 -57.00  30.00   82
 12  \w     34.00  81.00   1.00    3.30    --  106.49-125.00 -30.00   47
 13  \w     31.00 118.00   1.00    3.30    --  106.49 -19.00  30.00   87
 14  \w     90.00 116.00   1.00    3.30    --  106.49-125.00 -30.00   26
 15  \w     34.00 115.00   1.00    3.30    --  106.49 -38.00  60.00   81
 16  \w     92.00 171.00   1.00    3.30    --  106.49 125.00  60.00   79
 17  \w    114.00 139.00   1.00    3.30    --  106.49 115.00-167.00   25
;
_diffrn_measurement_device 'four-circle diffractometer'
_diffrn_measurement_device_type 'XtaLAB Synergy, Dualflex, HyPix'
_diffrn_measurement_method '\w scans'
_diffrn_measurement_specimen_support 'Mitegen 50um'
_diffrn_orient_matrix_type 'CrysAlisPro convention (1999,Acta A55,543-557)'
_diffrn_orient_matrix_UB_11 -0.0052969000
_diffrn_orient_matrix_UB_12 0.1044205000
_diffrn_orient_matrix_UB_13 0.0373387000
_diffrn_orient_matrix_UB_21 0.0332960000
_diffrn_orient_matrix_UB_22 -0.0649986000
_diffrn_orient_matrix_UB_23 0.0557662000
_diffrn_orient_matrix_UB_31 0.1357659000
_diffrn_orient_matrix_UB_32 0.0199948000
_diffrn_orient_matrix_UB_33 -0.0123650000
_diffrn_radiation_collimation 0.3
_diffrn_radiation_monochromator mirror
_diffrn_radiation_probe x-ray
_diffrn_radiation_type CuK\a
_diffrn_radiation_wavelength 1.54184
_diffrn_reflns_av_R_equivalents 0.0621
_diffrn_reflns_av_unetI/netI 0.0581
_diffrn_reflns_Laue_measured_fraction_full 0.982
_diffrn_reflns_Laue_measured_fraction_max 0.996
_diffrn_reflns_limit_h_max 13
_diffrn_reflns_limit_h_min -10
_diffrn_reflns_limit_k_max 14
_diffrn_reflns_limit_k_min -14
_diffrn_reflns_limit_l_max 26
_diffrn_reflns_limit_l_min -26
_diffrn_reflns_number 18061
_diffrn_reflns_point_group_measured_fraction_full 0.983
_diffrn_reflns_point_group_measured_fraction_max 0.998
_diffrn_reflns_theta_full 67.684
_diffrn_reflns_theta_max 67.075
_diffrn_reflns_theta_min 4.078
_diffrn_source 'micro-focus sealed X-ray tube'
_diffrn_source_current 24.0
_diffrn_source_power 1.2
_diffrn_source_target Mo
_diffrn_source_type 'PhotonJet (Cu) X-ray Source'
_diffrn_source_voltage 50.0
_exptl_absorpt_coefficient_mu 5.915
_exptl_absorpt_correction_T_max 1.00000
_exptl_absorpt_correction_T_min 0.49642
_exptl_absorpt_correction_type multi-scan
_exptl_absorpt_process_details
;
CrysAlisPro 1.171.40.25a (Rigaku Oxford Diffraction, 2018)
Empirical absorption correction using spherical harmonics,
 implemented in SCALE3 ABSPACK scaling algorithm.
;
_exptl_crystal_colour 'clear light orange'
_exptl_crystal_colour_lustre clear
_exptl_crystal_colour_modifier light
_exptl_crystal_colour_primary orange
_exptl_crystal_density_diffrn 1.412
_exptl_crystal_description block
_exptl_crystal_F_000 1352
_exptl_crystal_size_max 0.3
_exptl_crystal_size_mid 0.2
_exptl_crystal_size_min 0.1
_refine_diff_density_max 0.883
_refine_diff_density_min -1.445
_refine_diff_density_rms 0.177
_refine_ls_abs_structure_details
;
 Refined as an inversion twin.
;
_refine_ls_abs_structure_Flack 0.12(3)
_refine_ls_extinction_method none
_refine_ls_goodness_of_fit_ref 1.117
_refine_ls_hydrogen_treatment constr
_refine_ls_matrix_type full
_refine_ls_number_parameters 388
_refine_ls_number_reflns 5319
_refine_ls_number_restraints 276
_refine_ls_restrained_S_all 1.121
_refine_ls_R_factor_all 0.1566
_refine_ls_R_factor_gt 0.1435
_refine_ls_shift/su_max 0.000
_refine_ls_shift/su_mean 0.000
_refine_ls_structure_factor_coef Fsqd
_refine_ls_weighting_details 'w=1/[\s^2^(Fo^2^)+74.6630P] where P=(Fo^2^+2Fc^2^)/3'
_refine_ls_weighting_scheme calc
_refine_ls_wR_factor_gt 0.3263
_refine_ls_wR_factor_ref 0.3350
_reflns_Friedel_coverage 0.772
_reflns_Friedel_fraction_full 0.984
_reflns_Friedel_fraction_max 1.000
_reflns_number_gt 5045
_reflns_number_total 5319
_reflns_threshold_expression 'I > 2\s(I)'
_cod_data_source_file jz0c00997_si_003.cif
_cod_data_source_block 191212b
_cod_depositor_comments 'Adding full bibliography for 8000429--8000432.cif.'
_cod_database_code 8000430
_shelxl_version_number 2013-4
_chemical_oxdiff_usercomment FeCN
_shelx_space_group_comment
;
The symmetry employed for this shelxl refinement is uniquely defined
by the following loop, which should always be used as a source of
symmetry information in preference to the above space-group names.
They are only intended as comments.
;
_shelx_estimated_absorpt_t_max 0.589
_shelx_estimated_absorpt_t_min 0.270
_reflns_odcompleteness_completeness 99.55
_reflns_odcompleteness_iscentric 1
_reflns_odcompleteness_theta 66.97
_olex2_refinement_description
;
1. Twinned data refinement
 Scales: 0.88(3)
 0.12(3)
2. Fixed Uiso
 At 1.2 times of:
  All C(H) groups, All C(H,H) groups, All C(H,H,H,H) groups, All N(H) groups
 At 1.5 times of:
  All O(H) groups
3. Uiso/Uaniso restraints and constraints
Cl1 \\sim Cl1A \\sim Cl2 \\sim Cl2A \\sim C21: within 2A with sigma of 0.004
and sigma for terminal atoms of 0.008
Fe1 \\sim O1 \\sim O2 \\sim O3 \\sim O4 \\sim O5 \\sim O6 \\sim N1 \\sim N2
\\sim C1 \\sim C2 \\sim C3 \\sim C4 \\sim C5 \\sim C6 \\sim C7 \\sim C8 \\sim
C9 \\sim C10 \\sim C11 \\sim C12 \\sim C13 \\sim C14 \\sim C15 \\sim C16 \\sim
C17 \\sim C18 \\sim C19 \\sim C20 \\sim C22 \\sim C23 \\sim C24 \\sim C25 \\sim
C26 \\sim C27 \\sim C28 \\sim C29 \\sim C30 \\sim C31: within 2A with sigma of
0.004 and sigma for terminal atoms of 0.008
4. Others
 Fixed Sof: Cl1(0.5) Cl1A(0.5) Cl2(0.5) Cl2A(0.5) H21C(0.5) H21D(0.5)
 H21A(0.5) H21B(0.5)
5.a Ternary CH refined with riding coordinates:
 C6(H6), C8(H8)
5.b Secondary CH2 refined with riding coordinates:
 C9(H9A,H9B), C11(H11A,H11B), C21(H21C,H21D), C21(H21A,H21B)
5.c Aromatic/amide H refined with riding coordinates:
 N1(H1), N2(H2), C7(H7), C10(H10), C12(H12), C13(H13), C14(H14), C15(H15),
 C16(H16), C18(H18), C19(H19), C20(H20), C23(H23), C24(H24), C25(H25), C26(H26),
  C28(H28), C29(H29), C30(H30), C31(H31)
5.d Fitted hexagon refined as free rotating group:
 C15(C16,C17,C18,C19,C20)
5.e Idealised tetrahedral OH refined as rotating group:
 O4(H4), O5(H5)
;
_olex2_submission_special_instructions 'No special instructions were received'
_oxdiff_exptl_absorpt_empirical_details
;
Empirical correction (ABSPACK) includes:
- Absorption correction using spherical harmonics
- Frame scaling
;
_oxdiff_exptl_absorpt_empirical_full_max 1.676
_oxdiff_exptl_absorpt_empirical_full_min 0.577

loop_
_space_group_symop_operation_xyz
'x, y, z'
'-x+1/2, -y, z+1/2'
'-x, y+1/2, -z+1/2'
'x+1/2, -y+1/2, -z'

loop_
_atom_site_label
_atom_site_type_symbol
_atom_site_fract_x
_atom_site_fract_y
_atom_site_fract_z
_atom_site_U_iso_or_equiv
_atom_site_adp_type
_atom_site_occupancy
_atom_site_site_symmetry_order
_atom_site_calc_flag
_atom_site_refinement_flags_posn
_atom_site_refinement_flags_adp
_atom_site_refinement_flags_occupancy
_atom_site_disorder_assembly
_atom_site_disorder_group
Fe1 Fe 0.5766(2) 0.1613(2) 0.31063(12) 0.0223(6) Uani 1 1 d . U . . .
O1 O 0.8769(13) 0.0536(11) 0.2433(7) 0.046(3) Uani 1 1 d . U . . .
O2 O 0.8729(16) 0.2203(11) 0.4496(6) 0.052(4) Uani 1 1 d . U . . .
O3 O 0.9407(13) 0.3691(11) 0.3134(9) 0.063(4) Uani 1 1 d . U . . .
O4 O 0.9087(19) 0.3151(11) 0.5320(7) 0.061(4) Uani 1 1 d . U . . .
H4 H 0.8865 0.2645 0.5528 0.092 Uiso 1 1 calc GR . . . .
O5 O 1.1325(12) 0.3487(12) 0.2834(8) 0.057(4) Uani 1 1 d . U . . .
H5 H 1.1258 0.4135 0.2762 0.086 Uiso 1 1 calc GR . . . .
O6 O 0.5633(15) 0.3369(12) 0.4449(6) 0.050(3) Uani 1 1 d . U . . .
N1 N 0.7373(17) 0.3825(12) 0.3996(8) 0.041(2) Uani 1 1 d . U . . .
H1 H 0.7732 0.3962 0.3667 0.049 Uiso 1 1 calc R . . . .
N2 N 0.9041(13) 0.1540(13) 0.3254(8) 0.044(2) Uani 1 1 d . U . . .
H2 H 0.8707 0.1777 0.3573 0.053 Uiso 1 1 calc R . . . .
C1 C 0.6261(19) 0.3437(15) 0.3983(8) 0.036(2) Uani 1 1 d . U . . .
C2 C 0.8422(18) 0.0863(15) 0.2913(10) 0.040(2) Uani 1 1 d . U . . .
C3 C 1.114(2) 0.033(2) 0.3690(14) 0.065(3) Uani 1 1 d . U . . .
C4 C 0.864(2) 0.3019(16) 0.4766(10) 0.051(3) Uani 1 1 d . U . . .
C5 C 1.0278(18) 0.3111(16) 0.3032(13) 0.053(3) Uani 1 1 d . U . . .
C6 C 0.803(2) 0.4035(16) 0.4560(10) 0.051(3) Uani 1 1 d . U . . .
H6 H 0.7453 0.4274 0.4862 0.061 Uiso 1 1 calc R . . . .
C7 C 1.096(3) -0.188(2) 0.3833(13) 0.070(4) Uani 1 1 d . U . . .
H7 H 1.0888 -0.2624 0.3895 0.084 Uiso 1 1 calc R . . . .
C8 C 1.0271(18) 0.1900(16) 0.3110(13) 0.052(3) Uani 1 1 d . U . . .
H8 H 1.0511 0.1567 0.2733 0.062 Uiso 1 1 calc R . . . .
C9 C 1.119(2) 0.152(2) 0.3603(12) 0.060(3) Uani 1 1 d . U . . .
H9A H 1.2005 0.1727 0.3491 0.072 Uiso 1 1 calc R . . . .
H9B H 1.0993 0.1879 0.3973 0.072 Uiso 1 1 calc R . . . .
C10 C 1.142(2) -0.152(2) 0.3371(13) 0.070(4) Uani 1 1 d . U . . .
H10 H 1.1751 -0.2003 0.3098 0.084 Uiso 1 1 calc R . . . .
C11 C 0.900(3) 0.4932(17) 0.4463(11) 0.061(3) Uani 1 1 d . U . . .
H11A H 0.9443 0.5056 0.4830 0.073 Uiso 1 1 calc R . . . .
H11B H 0.9583 0.4697 0.4166 0.073 Uiso 1 1 calc R . . . .
C12 C 1.144(2) -0.040(2) 0.3251(14) 0.069(3) Uani 1 1 d . U . . .
H12 H 1.1666 -0.0155 0.2877 0.083 Uiso 1 1 calc R . . . .
C13 C 1.053(3) -0.110(2) 0.4281(14) 0.072(4) Uani 1 1 d . U . . .
H13 H 1.0268 -0.1342 0.4651 0.086 Uiso 1 1 calc R . . . .
C14 C 1.052(3) -0.008(2) 0.4150(13) 0.069(3) Uani 1 1 d . U . . .
H14 H 1.0070 0.0384 0.4385 0.083 Uiso 1 1 calc R . . . .
C15 C 0.7166(18) 0.7545(13) 0.4459(7) 0.080(4) Uani 1 1 d . U . . .
H15 H 0.6727 0.7970 0.4723 0.095 Uiso 1 1 calc R . . . .
C16 C 0.7747(19) 0.6614(13) 0.4658(6) 0.078(4) Uani 1 1 d G U . . .
H16 H 0.7696 0.6417 0.5055 0.093 Uiso 1 1 calc R . . . .
C17 C 0.8402(17) 0.5979(11) 0.4264(7) 0.071(3) Uani 1 1 d G U . . .
C18 C 0.8477(17) 0.6273(12) 0.3671(7) 0.073(4) Uani 1 1 d G U . . .
H18 H 0.8916 0.5848 0.3407 0.088 Uiso 1 1 calc R . . . .
C19 C 0.7897(19) 0.7204(13) 0.3472(6) 0.076(4) Uani 1 1 d G U . . .
H19 H 0.7947 0.7401 0.3075 0.092 Uiso 1 1 calc R . . . .
C20 C 0.7241(18) 0.7839(11) 0.3866(8) 0.078(4) Uani 1 1 d G U . . .
H20 H 0.6853 0.8462 0.3734 0.094 Uiso 1 1 calc R . . . .
C22 C 0.7207(16) 0.0555(13) 0.3130(10) 0.035(2) Uani 1 1 d . U . . .
C23 C 0.5193(17) 0.0024(13) 0.3100(10) 0.036(3) Uani 1 1 d . U . . .
H23 H 0.4464 -0.0262 0.2964 0.043 Uiso 1 1 calc R . . . .
C24 C 0.6250(18) 0.0160(14) 0.2752(10) 0.035(3) Uani 1 1 d . U . . .
H24 H 0.6316 0.0018 0.2349 0.042 Uiso 1 1 calc R . . . .
C25 C 0.5411(17) 0.0395(14) 0.3697(10) 0.036(3) Uani 1 1 d . U . . .
H25 H 0.4854 0.0435 0.4006 0.043 Uiso 1 1 calc R . . . .
C26 C 0.6722(18) 0.0701(14) 0.3712(10) 0.035(3) Uani 1 1 d . U . . .
H26 H 0.7149 0.0944 0.4042 0.043 Uiso 1 1 calc R . . . .
C27 C 0.5765(19) 0.3164(12) 0.3405(7) 0.031(2) Uani 1 1 d . U . . .
C28 C 0.6443(19) 0.3075(13) 0.2849(8) 0.031(2) Uani 1 1 d . U . . .
H28 H 0.7261 0.3236 0.2798 0.037 Uiso 1 1 calc R . . . .
C29 C 0.565(2) 0.2705(14) 0.2406(9) 0.036(3) Uani 1 1 d . U . . .
H29 H 0.5843 0.2597 0.2010 0.044 Uiso 1 1 calc R . . . .
C30 C 0.4549(18) 0.2818(14) 0.3289(8) 0.034(3) Uani 1 1 d . U . . .
H30 H 0.3919 0.2791 0.3563 0.040 Uiso 1 1 calc R . . . .
C31 C 0.4468(19) 0.2521(15) 0.2675(9) 0.038(3) Uani 1 1 d . U . . .
H31 H 0.3782 0.2258 0.2484 0.046 Uiso 1 1 calc R . . . .
Cl1 Cl 0.461(3) 0.594(2) 0.4029(14) 0.134(6) Uani 0.5 1 d . U P A 2
Cl1A Cl 0.380(3) 0.585(3) 0.3929(15) 0.141(6) Uani 0.5 1 d . U P A 1
Cl2 Cl 0.233(3) 0.493(2) 0.4179(14) 0.146(6) Uani 0.5 1 d . U P A 2
Cl2A Cl 0.213(3) 0.443(2) 0.4508(14) 0.142(6) Uani 0.5 1 d . U P A 1
C21 C 0.355(4) 0.522(4) 0.459(2) 0.140(6) Uani 1 1 d . U . . .
H21C H 0.3919 0.4564 0.4743 0.168 Uiso 0.5 1 calc R . P A 2
H21D H 0.3341 0.5690 0.4918 0.168 Uiso 0.5 1 calc R . P A 2
H21A H 0.3465 0.5747 0.4905 0.168 Uiso 0.5 1 calc R . P A 1
H21B H 0.4219 0.4741 0.4686 0.168 Uiso 0.5 1 calc R . P A 1

loop_
_atom_site_aniso_label
_atom_site_aniso_U_11
_atom_site_aniso_U_22
_atom_site_aniso_U_33
_atom_site_aniso_U_23
_atom_site_aniso_U_13
_atom_site_aniso_U_12
Fe1 0.0158(10) 0.0177(11) 0.0333(12) -0.0026(12) -0.0083(11) -0.0004(11)
O1 0.041(7) 0.031(6) 0.066(8) -0.009(6) 0.032(6) -0.001(5)
O2 0.087(9) 0.027(6) 0.042(7) 0.000(6) -0.038(7) 0.002(6)
O3 0.033(6) 0.039(7) 0.118(9) 0.023(7) 0.026(8) 0.006(5)
O4 0.101(9) 0.031(6) 0.052(7) 0.000(5) -0.055(7) -0.007(7)
O5 0.029(6) 0.034(6) 0.108(9) 0.019(7) 0.021(6) -0.001(6)
O6 0.082(8) 0.034(6) 0.034(6) 0.001(6) 0.016(6) -0.007(7)
N1 0.066(5) 0.021(4) 0.037(5) 0.004(4) -0.021(5) -0.005(4)
N2 0.031(5) 0.027(4) 0.075(6) 0.009(5) 0.008(5) 0.000(4)
C1 0.057(5) 0.018(4) 0.033(4) 0.001(4) -0.007(4) -0.003(4)
C2 0.033(5) 0.021(4) 0.064(5) 0.002(4) 0.010(4) 0.002(4)
C3 0.059(6) 0.047(5) 0.089(7) 0.008(5) 0.016(5) 0.010(5)
C4 0.084(6) 0.026(5) 0.044(5) 0.004(5) -0.043(5) -0.008(5)
C5 0.031(5) 0.033(5) 0.095(7) 0.016(5) 0.017(5) 0.002(5)
C6 0.082(6) 0.027(4) 0.044(5) 0.006(4) -0.037(5) -0.006(5)
C7 0.073(7) 0.051(6) 0.086(8) 0.007(6) 0.028(6) 0.013(6)
C8 0.035(4) 0.033(5) 0.087(6) 0.012(5) 0.011(5) 0.002(4)
C9 0.047(5) 0.041(5) 0.092(6) 0.010(5) 0.010(5) 0.005(5)
C10 0.072(7) 0.052(6) 0.086(8) 0.006(6) 0.029(6) 0.013(6)
C11 0.095(7) 0.032(5) 0.055(6) 0.007(5) -0.044(5) -0.006(5)
C12 0.068(7) 0.052(6) 0.088(7) 0.007(6) 0.024(6) 0.011(6)
C13 0.075(7) 0.053(6) 0.088(8) 0.009(6) 0.028(6) 0.014(6)
C14 0.070(7) 0.050(6) 0.088(7) 0.007(6) 0.021(6) 0.013(6)
C15 0.122(9) 0.044(6) 0.073(7) 0.009(6) -0.042(7) 0.003(7)
C16 0.120(8) 0.042(6) 0.071(7) 0.008(6) -0.042(7) -0.001(6)
C17 0.110(7) 0.038(5) 0.065(6) 0.009(5) -0.045(6) -0.004(6)
C18 0.113(8) 0.041(6) 0.066(7) 0.011(5) -0.046(7) -0.002(6)
C19 0.117(9) 0.043(6) 0.070(7) 0.014(6) -0.045(7) 0.001(7)
C20 0.119(9) 0.043(6) 0.071(7) 0.014(6) -0.043(7) 0.003(7)
C22 0.032(5) 0.017(4) 0.056(5) -0.003(4) 0.005(4) 0.000(4)
C23 0.034(5) 0.018(5) 0.056(6) -0.006(5) 0.003(5) -0.003(4)
C24 0.034(5) 0.017(5) 0.055(6) -0.006(5) 0.004(5) 0.001(4)
C25 0.034(5) 0.018(5) 0.056(6) -0.004(5) 0.005(5) -0.003(4)
C26 0.035(5) 0.017(5) 0.054(6) -0.002(5) 0.006(5) -0.001(4)
C27 0.044(5) 0.018(4) 0.031(4) -0.002(4) -0.006(4) -0.004(4)
C28 0.042(6) 0.021(5) 0.030(5) -0.002(4) -0.007(5) -0.001(5)
C29 0.047(6) 0.027(5) 0.036(5) -0.004(4) -0.008(5) 0.001(5)
C30 0.043(6) 0.023(5) 0.035(5) -0.003(4) -0.006(5) -0.005(5)
C31 0.046(6) 0.028(5) 0.040(5) -0.004(5) -0.008(5) -0.002(5)
Cl1 0.139(14) 0.123(10) 0.141(12) 0.040(9) -0.027(13) 0.001(13)
Cl1A 0.145(14) 0.129(11) 0.149(12) 0.040(9) -0.020(13) 0.000(13)
Cl2 0.131(13) 0.145(13) 0.161(14) 0.019(11) -0.032(13) 0.001(12)
Cl2A 0.129(13) 0.143(13) 0.155(14) 0.031(11) -0.031(12) 0.005(12)
C21 0.135(13) 0.135(11) 0.151(12) 0.032(9) -0.029(12) 0.003(12)

loop_
_atom_type_symbol
_atom_type_description
_atom_type_scat_dispersion_real
_atom_type_scat_dispersion_imag
_atom_type_scat_source
C C 0.0181 0.0091 'International Tables Vol C Tables 4.2.6.8 and 6.1.1.4'
H H 0.0000 0.0000 'International Tables Vol C Tables 4.2.6.8 and 6.1.1.4'
Cl Cl 0.3639 0.7018 'International Tables Vol C Tables 4.2.6.8 and 6.1.1.4'
Fe Fe -1.1336 3.1974 'International Tables Vol C Tables 4.2.6.8 and 6.1.1.4'
N N 0.0311 0.0180 'International Tables Vol C Tables 4.2.6.8 and 6.1.1.4'
O O 0.0492 0.0322 'International Tables Vol C Tables 4.2.6.8 and 6.1.1.4'

loop_
_geom_angle_atom_site_label_1
_geom_angle_atom_site_label_2
_geom_angle_atom_site_label_3
_geom_angle
_geom_angle_site_symmetry_1
_geom_angle_site_symmetry_3
_geom_angle_publ_flag
C22 Fe1 C23 68.4(7) . . ?
C22 Fe1 C26 40.7(8) . . ?
C22 Fe1 C29 118.7(9) . . ?
C22 Fe1 C31 153.3(9) . . ?
C23 Fe1 C29 126.3(8) . . ?
C23 Fe1 C31 107.6(8) . . ?
C24 Fe1 C22 41.2(8) . . ?
C24 Fe1 C23 40.4(7) . . ?
C24 Fe1 C25 70.0(8) . . ?
C24 Fe1 C26 69.2(8) . . ?
C24 Fe1 C28 125.0(7) . . ?
C24 Fe1 C29 106.8(8) . . ?
C24 Fe1 C30 153.2(8) . . ?
C24 Fe1 C31 118.4(8) . . ?
C25 Fe1 C22 70.4(8) . . ?
C25 Fe1 C23 41.1(8) . . ?
C25 Fe1 C26 42.6(8) . . ?
C25 Fe1 C29 163.4(8) . . ?
C25 Fe1 C31 125.1(8) . . ?
C26 Fe1 C23 69.0(8) . . ?
C26 Fe1 C29 152.8(8) . . ?
C26 Fe1 C31 164.8(8) . . ?
C27 Fe1 C22 126.3(8) . . ?
C27 Fe1 C23 154.2(8) . . ?
C27 Fe1 C24 164.2(8) . . ?
C27 Fe1 C25 118.4(8) . . ?
C27 Fe1 C26 107.2(7) . . ?
C27 Fe1 C28 42.2(7) . . ?
C27 Fe1 C29 68.9(7) . . ?
C27 Fe1 C30 41.1(8) . . ?
C27 Fe1 C31 69.1(8) . . ?
C28 Fe1 C22 106.8(8) . . ?
C28 Fe1 C23 162.5(8) . . ?
C28 Fe1 C25 155.0(7) . . ?
C28 Fe1 C26 119.1(7) . . ?
C28 Fe1 C29 39.9(7) . . ?
C28 Fe1 C30 69.6(8) . . ?
C28 Fe1 C31 68.7(8) . . ?
C30 Fe1 C22 164.4(8) . . ?
C30 Fe1 C23 119.6(8) . . ?
C30 Fe1 C25 106.2(8) . . ?
C30 Fe1 C26 126.8(8) . . ?
C30 Fe1 C29 68.9(8) . . ?
C30 Fe1 C31 40.9(7) . . ?
C31 Fe1 C29 41.0(8) . . ?
C1 N1 C6 122.5(19) . . ?
C2 N2 C8 123(2) . . ?
O6 C1 N1 121.0(18) . . ?
O6 C1 C27 121.7(19) . . ?
N1 C1 C27 117.1(18) . . ?
O1 C2 N2 124.4(19) . . ?
O1 C2 C22 119.6(19) . . ?
N2 C2 C22 115.9(18) . . ?
C12 C3 C9 123(3) . . ?
C14 C3 C9 120(3) . . ?
C14 C3 C12 115(3) . . ?
O2 C4 O4 123.4(19) . . ?
O2 C4 C6 126.2(18) . . ?
O4 C4 C6 110.4(17) . . ?
O3 C5 O5 122.9(18) . . ?
O3 C5 C8 123.9(18) . . ?
O5 C5 C8 113.2(17) . . ?
N1 C6 C4 109.8(16) . . ?
N1 C6 C11 109.9(18) . . ?
C4 C6 C11 109(2) . . ?
C10 C7 C13 118(3) . . ?
N2 C8 C5 109.4(16) . . ?
N2 C8 C9 110.2(19) . . ?
C5 C8 C9 112(2) . . ?
C3 C9 C8 111(2) . . ?
C7 C10 C12 121(3) . . ?
C17 C11 C6 110(2) . . ?
C3 C12 C10 120(3) . . ?
C14 C13 C7 119(3) . . ?
C13 C14 C3 123(3) . . ?
C16 C15 C20 120.0 . . ?
C17 C16 C15 120.0 . . ?
C16 C17 C11 121.1(15) . . ?
C16 C17 C18 120.0 . . ?
C18 C17 C11 118.8(15) . . ?
C19 C18 C17 120.0 . . ?
C20 C19 C18 120.0 . . ?
C19 C20 C15 120.0 . . ?
C2 C22 Fe1 121.8(13) . . ?
C24 C22 Fe1 68.6(10) . . ?
C24 C22 C2 124(2) . . ?
C26 C22 Fe1 69.8(11) . . ?
C26 C22 C2 127.7(19) . . ?
C26 C22 C24 108.3(17) . . ?
C24 C23 Fe1 68.9(10) . . ?
C24 C23 C25 110.1(17) . . ?
C25 C23 Fe1 68.9(10) . . ?
C22 C24 Fe1 70.1(10) . . ?
C23 C24 Fe1 70.8(10) . . ?
C23 C24 C22 108.3(18) . . ?
C23 C25 Fe1 69.9(11) . . ?
C23 C25 C26 105.2(17) . . ?
C26 C25 Fe1 69.2(11) . . ?
C22 C26 Fe1 69.5(11) . . ?
C22 C26 C25 107.9(18) . . ?
C25 C26 Fe1 68.2(11) . . ?
C1 C27 Fe1 121.1(12) . . ?
C1 C27 C28 126.5(18) . . ?
C28 C27 Fe1 69.2(9) . . ?
C30 C27 Fe1 70.0(10) . . ?
C30 C27 C1 125.9(18) . . ?
C30 C27 C28 107.3(15) . . ?
C27 C28 Fe1 68.7(10) . . ?
C29 C28 Fe1 71.7(11) . . ?
C29 C28 C27 108.4(17) . . ?
C28 C29 Fe1 68.4(11) . . ?
C28 C29 C31 108.1(17) . . ?
C31 C29 Fe1 68.7(11) . . ?
C27 C30 Fe1 68.9(10) . . ?
C27 C30 C31 108.2(17) . . ?
C31 C30 Fe1 70.2(11) . . ?
C29 C31 Fe1 70.3(11) . . ?
C30 C31 Fe1 69.0(11) . . ?
C30 C31 C29 108.0(17) . . ?
Cl1A C21 Cl2A 107(3) . . ?
Cl2 C21 Cl1 103(3) . . ?

loop_
_geom_bond_atom_site_label_1
_geom_bond_atom_site_label_2
_geom_bond_distance
_geom_bond_site_symmetry_2
_geom_bond_publ_flag
Fe1 C22 2.057(18) . ?
Fe1 C23 2.062(17) . ?
Fe1 C24 2.037(18) . ?
Fe1 C25 2.05(2) . ?
Fe1 C26 2.06(2) . ?
Fe1 C27 2.033(16) . ?
Fe1 C28 2.040(18) . ?
Fe1 C29 2.083(19) . ?
Fe1 C30 2.047(19) . ?
Fe1 C31 2.06(2) . ?
O1 C2 1.22(2) . ?
O2 C4 1.18(2) . ?
O3 C5 1.22(2) . ?
O4 C4 1.35(2) . ?
O5 C5 1.32(2) . ?
O6 C1 1.26(2) . ?
N1 C1 1.32(3) . ?
N1 C6 1.49(2) . ?
N2 C2 1.33(3) . ?
N2 C8 1.46(2) . ?
C1 C27 1.45(2) . ?
C2 C22 1.48(3) . ?
C3 C9 1.48(3) . ?
C3 C12 1.38(4) . ?
C3 C14 1.34(4) . ?
C4 C6 1.50(3) . ?
C5 C8 1.51(3) . ?
C6 C11 1.56(3) . ?
C7 C10 1.24(3) . ?
C7 C13 1.47(4) . ?
C8 C9 1.58(3) . ?
C10 C12 1.41(4) . ?
C11 C17 1.52(2) . ?
C13 C14 1.30(3) . ?
C15 C16 1.3900 . ?
C15 C20 1.3900 . ?
C16 C17 1.3900 . ?
C17 C18 1.3900 . ?
C18 C19 1.3900 . ?
C19 C20 1.3900 . ?
C22 C24 1.44(3) . ?
C22 C26 1.43(3) . ?
C23 C24 1.41(3) . ?
C23 C25 1.44(3) . ?
C25 C26 1.49(3) . ?
C27 C28 1.47(3) . ?
C27 C30 1.43(3) . ?
C28 C29 1.41(3) . ?
C29 C31 1.45(3) . ?
C30 C31 1.44(3) . ?
Cl1 C21 1.94(5) . ?
Cl1A C21 1.71(5) . ?
Cl2 C21 1.67(5) . ?
Cl2A C21 1.85(5) . ?

loop_
_twin_individual_id
_twin_individual_mass_fraction_refined
1 0.88(3)
2 0.12(3)
